data_4339094
loop_
_publ_author_name
'Li, Bin'
'Corbett, John D.'

_publ_section_title
;
 Different cation arrangements in Au-In networks. Syntheses and structures
 of six intermetallic compounds in alkali-metal-Au-In systems.
;
_journal_issue 15
_journal_name_full 'Inorganic chemistry'
_journal_page_first 6022
_journal_page_last 6028
_journal_paper_doi 10.1021/ic700519c
_journal_volume 46
_journal_year 2007
_chemical_formula_sum 'Au2 Cs0.65 In2'
_chemical_formula_weight 710.63
_chemical_name_systematic
; 
 ? 
;
_space_group_IT_number 137
_symmetry_cell_setting tetragonal
_symmetry_space_group_name_Hall '-P 4ac 2a'
_symmetry_space_group_name_H-M 'P 42/n m c :2'
_atom_sites_solution_hydrogens none
_atom_sites_solution_primary direct
_atom_sites_solution_secondary difmap
_audit_creation_method SHELXL-97
_cell_angle_alpha 90.00
_cell_angle_beta 90.00
_cell_angle_gamma 90.00
_cell_formula_units_Z 8
_cell_length_a 13.4104(19)
_cell_length_b 13.4104(19)
_cell_length_c 5.3670(11)
_cell_measurement_reflns_used 604
_cell_measurement_temperature 293(2)
_cell_measurement_theta_max 27.43
_cell_measurement_theta_min 2.15
_cell_volume 965.2(3)
_computing_cell_refinement 'STOE X-AREA'
_computing_data_collection 'STOE X-AREA'
_computing_data_reduction 'STOE X-RED'
_computing_molecular_graphics 'Bruker SHELXTL'
_computing_publication_material 'Bruker SHELXTL'
_computing_structure_refinement 'SHELXL-97 (Sheldrick, 1997)'
_computing_structure_solution 'SHELXS-97 (Sheldrick, 1990)'
_diffrn_ambient_temperature 293(2)
_diffrn_detector_area_resol_mean 6.67
_diffrn_measured_fraction_theta_full 1.000
_diffrn_measured_fraction_theta_max 1.000
_diffrn_measurement_device_type 'STOE PDS II'
_diffrn_measurement_method 'rotation method'
_diffrn_radiation_monochromator graphite
_diffrn_radiation_source 'fine-focus sealed tube'
_diffrn_radiation_type MoK\a
_diffrn_radiation_wavelength 0.71073
_diffrn_reflns_av_R_equivalents 0.0000
_diffrn_reflns_av_sigmaI/netI 0.0420
_diffrn_reflns_limit_h_max 12
_diffrn_reflns_limit_h_min 0
_diffrn_reflns_limit_k_max 17
_diffrn_reflns_limit_k_min 0
_diffrn_reflns_limit_l_max 6
_diffrn_reflns_limit_l_min 0
_diffrn_reflns_number 604
_diffrn_reflns_theta_full 27.43
_diffrn_reflns_theta_max 27.43
_diffrn_reflns_theta_min 2.15
_exptl_absorpt_coefficient_mu 74.714
_exptl_absorpt_correction_type numerical
_exptl_absorpt_process_details Xshape?
_exptl_crystal_colour silver
_exptl_crystal_density_diffrn 9.781
_exptl_crystal_density_meas ?
_exptl_crystal_density_method 'not measured'
_exptl_crystal_description irregular
_exptl_crystal_F_000 2336
_exptl_crystal_size_max 0.23
_exptl_crystal_size_mid 0.21
_exptl_crystal_size_min 0.15
_refine_diff_density_max 1.808
_refine_diff_density_min -1.973
_refine_diff_density_rms 0.459
_refine_ls_extinction_coef 0.00018(5)
_refine_ls_extinction_expression Fc^*^=kFc[1+0.001xFc^2^\l^3^/sin(2\q)]^-1/4^
_refine_ls_extinction_method none
_refine_ls_goodness_of_fit_ref 1.211
_refine_ls_hydrogen_treatment none
_refine_ls_matrix_type full
_refine_ls_number_parameters 31
_refine_ls_number_reflns 604
_refine_ls_number_restraints 0
_refine_ls_restrained_S_all 1.211
_refine_ls_R_factor_all 0.0696
_refine_ls_R_factor_gt 0.0363
_refine_ls_shift/su_max 0.000
_refine_ls_shift/su_mean 0.000
_refine_ls_structure_factor_coef Fsqd
_refine_ls_weighting_details 'calc w=1/[\s^2^(Fo^2^)+(0.0300P)^2^+1.7842P] where P=(Fo^2^+2Fc^2^)/3'
_refine_ls_weighting_scheme calc
_refine_ls_wR_factor_gt 0.0794
_refine_ls_wR_factor_ref 0.0833
_reflns_number_gt 400
_reflns_number_total 604
_reflns_threshold_expression >2sigma(I)
_cod_data_source_file ic700519c-file002.cif
_cod_data_source_block Cs0.66Au2In2
_cod_depositor_comments
;
The following automatic conversions were performed:

'_symmetry_cell_setting' value 'Tetragonal' changed to 'tetragonal'
according to
/usr/data/users/saulius/automatic-downloads/retrospective/ACS/lib/dictionaries/cif_core.dic
dictionary named 'cif_core.dic' version 2.4.2 from 2011-04-26.

Automatic conversion script
Id: cif_fix_values 2281 2013-09-26 08:29:07Z andrius 

The following automatic conversions were performed:

'_exptl_crystal_density_meas' value 'not measured' was changed to '?'
- the value is perceived as not measured.

Automatic conversion script
Id: cif_fix_values 3008 2015-01-20 13:52:24Z robertas 
;
_cod_original_sg_symbol_H-M P4(2)/nmc
_cod_database_code 4339094

loop_
_symmetry_equiv_pos_as_xyz
'x, y, z'
'-x+1/2, -y+1/2, z'
'-y+1/2, x, z+1/2'
'y, -x+1/2, z+1/2'
'-x, y+1/2, -z'
'x+1/2, -y, -z'
'y+1/2, x+1/2, -z+1/2'
'-y, -x, -z+1/2'
'-x, -y, -z'
'x-1/2, y-1/2, -z'
'y-1/2, -x, -z-1/2'
'-y, x-1/2, -z-1/2'
'x, -y-1/2, z'
'-x-1/2, y, z'
'-y-1/2, -x-1/2, z-1/2'
'y, x, z-1/2'

loop_
_atom_site_label
_atom_site_type_symbol
_atom_site_fract_x
_atom_site_fract_y
_atom_site_fract_z
_atom_site_U_iso_or_equiv
_atom_site_adp_type
_atom_site_occupancy
_atom_site_symmetry_multiplicity
_atom_site_calc_flag
_atom_site_refinement_flags
Au1 Au 0.2500 0.07536(11) 0.3772(2) 0.0197(3) Uani 1 2 d S
Au2 Au 0.2500 0.57649(10) 0.0207(2) 0.0202(3) Uani 1 2 d S
In1 In 0.2500 0.1279(2) 0.8718(4) 0.0188(5) Uani 1 2 d S
In2 In 0.2500 0.62830(19) 0.5237(4) 0.0188(5) Uani 1 2 d S
Cs Cs 0.5023(4) 0.4977(4) 0.2500 0.50(6) Uani 0.656(12) 2 d SP

loop_
_atom_site_aniso_label
_atom_site_aniso_U_11
_atom_site_aniso_U_22
_atom_site_aniso_U_33
_atom_site_aniso_U_23
_atom_site_aniso_U_13
_atom_site_aniso_U_12
Au1 0.0229(7) 0.0173(7) 0.0189(5) -0.0015(5) 0.000 0.000
Au2 0.0266(7) 0.0153(6) 0.0186(5) 0.0029(4) 0.000 0.000
In1 0.0201(11) 0.0177(10) 0.0187(9) 0.0007(8) 0.000 0.000
In2 0.0229(11) 0.0167(10) 0.0169(9) -0.0022(8) 0.000 0.000
Cs 0.0192(14) 0.0192(14) 1.47(17) 0.13(3) 0.13(3) 0.010(4)

loop_
_atom_type_symbol
_atom_type_description
_atom_type_scat_dispersion_real
_atom_type_scat_dispersion_imag
_atom_type_scat_source
In In -0.7276 1.3100 'International Tables Vol C Tables 4.2.6.8 and 6.1.1.4'
Cs Cs -0.3680 2.1192 'International Tables Vol C Tables 4.2.6.8 and 6.1.1.4'
Au Au -2.0133 8.8022 'International Tables Vol C Tables 4.2.6.8 and 6.1.1.4'

loop_
_geom_angle_atom_site_label_1
_geom_angle_atom_site_label_2
_geom_angle_atom_site_label_3
_geom_angle
_geom_angle_site_symmetry_1
_geom_angle_site_symmetry_3
In1 Au1 Au2 148.08(7) . 2
In1 Au1 In1 150.58(11) . 1_554
Au2 Au1 In1 61.34(6) 2 1_554
In1 Au1 In2 88.80(7) . 2
Au2 Au1 In2 59.28(6) 2 2
In1 Au1 In2 120.62(8) 1_554 2
In1 Au1 In1 78.44(7) . 3_554
Au2 Au1 In1 126.18(6) 2 3_554
In1 Au1 In1 77.54(7) 1_554 3_554
In2 Au1 In1 142.21(5) 2 3_554
In1 Au1 In1 78.44(7) . 4_554
Au2 Au1 In1 126.18(6) 2 4_554
In1 Au1 In1 77.54(7) 1_554 4_554
In2 Au1 In1 142.21(5) 2 4_554
In1 Au1 In1 69.92(9) 3_554 4_554
In1 Au1 Cs 104.71(4) . 2
Au2 Au1 Cs 70.78(9) 2 2
In1 Au1 Cs 83.36(3) 1_554 2
In2 Au1 Cs 77.90(10) 2 2
In1 Au1 Cs 139.65(12) 3_554 2
In1 Au1 Cs 71.42(11) 4_554 2
In1 Au1 Cs 104.71(4) . 12_656
Au2 Au1 Cs 70.78(9) 2 12_656
In1 Au1 Cs 83.36(3) 1_554 12_656
In2 Au1 Cs 77.90(10) 2 12_656
In1 Au1 Cs 71.42(11) 3_554 12_656
In1 Au1 Cs 139.65(12) 4_554 12_656
Cs Au1 Cs 141.14(19) 2 12_656
In1 Au1 Cs 65.47(3) . 4
Au2 Au1 Cs 98.75(6) 2 4
In1 Au1 Cs 123.20(5) 1_554 4
In2 Au1 Cs 67.22(10) 2 4
In1 Au1 Cs 75.15(11) 3_554 4
In1 Au1 Cs 133.77(9) 4_554 4
Cs Au1 Cs 143.52(4) 2 4
Cs Au1 Cs 40.88(2) 12_656 4
In1 Au1 Cs 65.47(3) . 10_556
Au2 Au1 Cs 98.75(6) 2 10_556
In1 Au1 Cs 123.20(5) 1_554 10_556
In2 Au1 Cs 67.22(10) 2 10_556
In1 Au1 Cs 133.77(9) 3_554 10_556
In1 Au1 Cs 75.15(11) 4_554 10_556
Cs Au1 Cs 40.88(2) 2 10_556
Cs Au1 Cs 143.52(4) 12_656 10_556
Cs Au1 Cs 111.63(15) 4 10_556
In2 Au2 In2 150.97(11) 1_554 .
In2 Au2 Au1 147.82(7) 1_554 2
In2 Au2 Au1 61.22(7) . 2
In2 Au2 In2 73.35(7) 1_554 12_666
In2 Au2 In2 82.97(7) . 12_666
Au1 Au2 In2 130.68(5) 2 12_666
In2 Au2 In2 73.35(7) 1_554 11_566
In2 Au2 In2 82.97(7) . 11_566
Au1 Au2 In2 130.68(5) 2 11_566
In2 Au2 In2 69.81(9) 12_666 11_566
In2 Au2 In1 88.35(7) 1_554 2_554
In2 Au2 In1 120.69(8) . 2_554
Au1 Au2 In1 59.47(6) 2 2_554
In2 Au2 In1 139.45(5) 12_666 2_554
In2 Au2 In1 139.45(5) 11_566 2_554
In2 Au2 Cs 112.85(3) 1_554 .
In2 Au2 Cs 75.68(5) . .
Au1 Au2 Cs 64.54(3) 2 .
In2 Au2 Cs 75.00(6) 12_666 .
In2 Au2 Cs 140.64(8) 11_566 .
In1 Au2 Cs 79.71(7) 2_554 .
In2 Au2 Cs 112.85(3) 1_554 11_566
In2 Au2 Cs 75.68(5) . 11_566
Au1 Au2 Cs 64.54(3) 2 11_566
In2 Au2 Cs 140.64(8) 12_666 11_566
In2 Au2 Cs 75.00(6) 11_566 11_566
In1 Au2 Cs 79.71(7) 2_554 11_566
Cs Au2 Cs 128.77(4) . 11_566
In2 Au2 Cs 72.10(6) 1_554 3_554
In2 Au2 Cs 116.12(3) . 3_554
Au1 Au2 Cs 94.12(7) 2 3_554
In2 Au2 Cs 133.56(8) 12_666 3_554
In2 Au2 Cs 71.21(7) 11_566 3_554
In1 Au2 Cs 68.77(5) 2_554 3_554
Cs Au2 Cs 148.10(4) . 3_554
Cs Au2 Cs 41.885(13) 11_566 3_554
In2 Au2 Cs 72.10(6) 1_554 9_665
In2 Au2 Cs 116.12(3) . 9_665
Au1 Au2 Cs 94.12(7) 2 9_665
In2 Au2 Cs 71.21(7) 12_666 9_665
In2 Au2 Cs 133.56(8) 11_566 9_665
In1 Au2 Cs 68.77(5) 2_554 9_665
Cs Au2 Cs 41.885(13) . 9_665
Cs Au2 Cs 148.10(4) 11_566 9_665
Cs Au2 Cs 124.14(3) 3_554 9_665
Au1 In1 Au1 150.58(11) . 1_556
Au1 In1 Au2 91.39(8) . 2_556
Au1 In1 Au2 59.19(6) 1_556 2_556
Au1 In1 Au1 99.02(6) . 3
Au1 In1 Au1 97.71(6) 1_556 3
Au2 In1 Au1 123.18(5) 2_556 3
Au1 In1 Au1 99.02(6) . 4
Au1 In1 Au1 97.71(6) 1_556 4
Au2 In1 Au1 123.18(5) 2_556 4
Au1 In1 Au1 110.07(9) 3 4
Au1 In1 In1 104.86(6) . 2
Au1 In1 In1 104.56(6) 1_556 2
Au2 In1 In1 163.74(5) 2_556 2
Au1 In1 In1 55.04(4) 3 2
Au1 In1 In1 55.04(4) 4 2
Au1 In1 Cs 73.53(5) . 10_556
Au1 In1 Cs 92.92(5) 1_556 10_556
Au2 In1 Cs 66.92(11) 2_556 10_556
Au1 In1 Cs 168.24(10) 3 10_556
Au1 In1 Cs 63.25(11) 4 10_556
In1 In1 Cs 117.29(11) 2 10_556
Au1 In1 Cs 73.53(5) . 4
Au1 In1 Cs 92.92(5) 1_556 4
Au2 In1 Cs 66.92(11) 2_556 4
Au1 In1 Cs 63.25(11) 3 4
Au1 In1 Cs 168.24(10) 4 4
In1 In1 Cs 117.29(11) 2 4
Cs In1 Cs 121.4(2) 10_556 4
Au1 In1 Cs 110.89(5) . 12_657
Au1 In1 Cs 56.18(5) 1_556 12_657
Au2 In1 Cs 59.39(10) 2_556 12_657
Au1 In1 Cs 64.77(10) 3 12_657
Au1 In1 Cs 150.05(8) 4 12_657
In1 In1 Cs 113.11(9) 2 12_657
Cs In1 Cs 126.09(6) 10_556 12_657
Cs In1 Cs 38.140(15) 4 12_657
Au1 In1 Cs 110.89(5) . 2_556
Au1 In1 Cs 56.18(5) 1_556 2_556
Au2 In1 Cs 59.39(10) 2_556 2_556
Au1 In1 Cs 150.05(8) 3 2_556
Au1 In1 Cs 64.77(10) 4 2_556
In1 In1 Cs 113.11(9) 2 2_556
Cs In1 Cs 38.140(15) 10_556 2_556
Cs In1 Cs 126.09(6) 4 2_556
Cs In1 Cs 104.14(16) 12_657 2_556
Au2 In2 Au2 150.97(11) 1_556 .
Au2 In2 Au1 91.46(8) 1_556 2
Au2 In2 Au1 59.51(5) . 2
Au2 In2 Au2 103.01(5) 1_556 12_666
Au2 In2 Au2 93.54(5) . 12_666
Au1 In2 Au2 121.79(4) 2 12_666
Au2 In2 Au2 103.01(5) 1_556 11_566
Au2 In2 Au2 93.54(5) . 11_566
Au1 In2 Au2 121.79(4) 2 11_566
Au2 In2 Au2 109.34(9) 12_666 11_566
Au2 In2 In2 104.60(6) 1_556 2_565
Au2 In2 In2 104.43(6) . 2_565
Au1 In2 In2 163.94(5) 2 2_565
Au2 In2 In2 55.10(4) 12_666 2_565
Au2 In2 In2 55.10(4) 11_566 2_565
Au2 In2 In2 54.64(6) 1_556 12_667
Au2 In2 In2 145.43(9) . 12_667
Au1 In2 In2 131.96(6) 2 12_667
Au2 In2 In2 52.01(6) 12_666 12_667
Au2 In2 In2 100.33(4) 11_566 12_667
In2 In2 In2 60.85(4) 2_565 12_667
Au2 In2 In2 54.64(6) 1_556 11_567
Au2 In2 In2 145.43(9) . 11_567
Au1 In2 In2 131.96(6) 2 11_567
Au2 In2 In2 100.33(4) 12_666 11_567
Au2 In2 In2 52.01(6) 11_566 11_567
In2 In2 In2 60.85(4) 2_565 11_567
In2 In2 In2 58.30(8) 12_667 11_567
Au2 In2 Cs 65.89(4) 1_556 3
Au2 In2 Cs 101.11(6) . 3
Au1 In2 Cs 70.82(6) 2 3
Au2 In2 Cs 164.56(9) 12_666 3
Au2 In2 Cs 65.24(3) 11_566 3
In2 In2 Cs 115.53(5) 2_565 3
In2 In2 Cs 113.46(9) 12_667 3
In2 In2 Cs 64.69(6) 11_567 3
Au2 In2 Cs 65.89(4) 1_556 9_666
Au2 In2 Cs 101.11(6) . 9_666
Au1 In2 Cs 70.82(6) 2 9_666
Au2 In2 Cs 65.24(3) 12_666 9_666
Au2 In2 Cs 164.56(9) 11_566 9_666
In2 In2 Cs 115.53(5) 2_565 9_666
In2 In2 Cs 64.69(6) 12_667 9_666
In2 In2 Cs 113.46(9) 11_567 9_666
Cs In2 Cs 115.87(6) 3 9_666
Au2 In2 Cs 103.88(6) 1_556 11_566
Au2 In2 Cs 62.92(4) . 11_566
Au1 In2 Cs 59.22(4) 2 11_566
Au2 In2 Cs 153.05(8) 12_666 11_566
Au2 In2 Cs 62.57(3) 11_566 11_566
In2 In2 Cs 115.40(5) 2_565 11_566
In2 In2 Cs 150.84(7) 12_667 11_566
In2 In2 Cs 93.79(4) 11_567 11_566
Cs In2 Cs 39.137(15) 3 11_566
Cs In2 Cs 128.96(7) 9_666 11_566
Au2 In2 Cs 103.88(6) 1_556 .
Au2 In2 Cs 62.92(4) . .
Au1 In2 Cs 59.22(4) 2 .
Au2 In2 Cs 62.57(3) 12_666 .
Au2 In2 Cs 153.05(8) 11_566 .
In2 In2 Cs 115.40(5) 2_565 .
In2 In2 Cs 93.79(4) 12_667 .
In2 In2 Cs 150.84(7) 11_567 .
Cs In2 Cs 128.96(7) 3 .
Cs In2 Cs 39.137(15) 9_666 .
Cs In2 Cs 111.91(6) 11_566 .
Cs Cs Cs 176.2(6) 9_665 9_666
Cs Cs Au1 78.12(15) 9_665 11_666
Cs Cs Au1 100.05(17) 9_666 11_666
Cs Cs Au1 100.05(17) 9_665 2
Cs Cs Au1 78.12(15) 9_666 2
Au1 Cs Au1 123.4(2) 11_666 2
Cs Cs Au2 107.5(3) 9_665 12_666
Cs Cs Au2 69.2(3) 9_666 12_666
Au1 Cs Au2 44.68(7) 11_666 12_666
Au1 Cs Au2 85.30(15) 2 12_666
Cs Cs Au2 69.2(3) 9_665 .
Cs Cs Au2 107.5(3) 9_666 .
Au1 Cs Au2 85.30(15) 11_666 .
Au1 Cs Au2 44.68(7) 2 .
Au2 Cs Au2 66.39(13) 12_666 .
Cs Cs Au2 68.9(2) 9_665 9_665
Cs Cs Au2 114.4(3) 9_666 9_665
Au1 Cs Au2 86.26(5) 11_666 9_665
Au1 Cs Au2 146.57(13) 2 9_665
Au2 Cs Au2 127.89(4) 12_666 9_665
Au2 Cs Au2 138.115(13) . 9_665
Cs Cs Au2 114.4(3) 9_665 4
Cs Cs Au2 68.9(2) 9_666 4
Au1 Cs Au2 146.57(13) 11_666 4
Au1 Cs Au2 86.26(5) 2 4
Au2 Cs Au2 138.115(13) 12_666 4
Au2 Cs Au2 127.89(4) . 4
Au2 Cs Au2 71.45(14) 9_665 4
Cs Cs In1 80.68(9) 9_665 10_666
Cs Cs In1 100.44(10) 9_666 10_666
Au1 Cs In1 45.33(4) 11_666 10_666
Au1 Cs In1 168.5(2) 2 10_666
Au2 Cs In1 83.60(7) 12_666 10_666
Au2 Cs In1 126.93(13) . 10_666
Au2 Cs In1 44.32(6) 9_665 10_666
Au2 Cs In1 103.93(17) 4 10_666
Cs Cs In1 100.44(10) 9_665 3_554
Cs Cs In1 80.68(9) 9_666 3_554
Au1 Cs In1 168.5(2) 11_666 3_554
Au1 Cs In1 45.33(4) 2 3_554
Au2 Cs In1 126.93(13) 12_666 3_554
Au2 Cs In1 83.60(7) . 3_554
Au2 Cs In1 103.93(17) 9_665 3_554
Au2 Cs In1 44.32(6) 4 3_554
In1 Cs In1 146.0(2) 10_666 3_554
Cs Cs In2 73.7(3) 9_665 4_554
Cs Cs In2 109.8(3) 9_666 4_554
Au1 Cs In2 128.51(11) 11_666 4_554
Au1 Cs In2 103.54(8) 2 4_554
Au2 Cs In2 170.83(10) 12_666 4_554
Au2 Cs In2 121.72(4) . 4_554
Au2 Cs In2 43.55(9) 9_665 4_554
Au2 Cs In2 42.01(8) 4 4_554
In1 Cs In2 87.68(14) 10_666 4_554
In1 Cs In2 60.78(9) 3_554 4_554
Cs Cs In2 109.8(3) 9_665 9_666
Cs Cs In2 73.7(3) 9_666 9_666
Au1 Cs In2 103.54(8) 11_666 9_666
Au1 Cs In2 128.51(11) 2 9_666
Au2 Cs In2 121.72(4) 12_666 9_666
Au2 Cs In2 170.83(10) . 9_666
Au2 Cs In2 42.01(8) 9_665 9_666
Au2 Cs In2 43.55(9) 4 9_666
In1 Cs In2 60.78(9) 10_666 9_666
In1 Cs In2 87.68(14) 3_554 9_666
In2 Cs In2 50.62(12) 4_554 9_666

loop_
_geom_bond_atom_site_label_1
_geom_bond_atom_site_label_2
_geom_bond_distance
_geom_bond_site_symmetry_2
Au1 In1 2.746(3) .
Au1 Au2 2.7942(15) 2
Au1 In1 2.802(3) 1_554
Au1 In2 2.842(3) 2
Au1 In1 2.858(2) 3_554
Au1 In1 2.858(2) 4_554
Au1 Cs 3.588(4) 2
Au1 Cs 3.588(4) 12_656
Au1 Cs 4.015(3) 4
Au1 Cs 4.015(3) 10_556
Au2 In2 2.756(3) 1_554
Au2 In2 2.788(3) .
Au2 Au1 2.7942(15) 2
Au2 In2 2.8522(19) 12_666
Au2 In2 2.8522(19) 11_566
Au2 In1 2.855(3) 2_554
Au2 Cs 3.753(6) .
Au2 Cs 3.753(6) 11_566
Au2 Cs 3.759(6) 3_554
Au2 Cs 3.759(6) 9_665
In1 Au1 2.802(3) 1_556
In1 Au2 2.855(3) 2_556
In1 Au1 2.858(2) 3
In1 Au1 2.858(2) 4
In1 In1 3.275(5) 2
In1 Cs 3.809(3) 10_556
In1 Cs 3.809(3) 4
In1 Cs 4.290(3) 12_657
In1 Cs 4.290(3) 2_556
In2 Au2 2.756(3) 1_556
In2 Au1 2.842(3) 2
In2 Au2 2.8522(19) 12_666
In2 Au2 2.8522(19) 11_566
In2 In2 3.264(5) 2_565
In2 In2 3.351(4) 12_667
In2 In2 3.351(4) 11_567
In2 Cs 3.919(7) 3
In2 Cs 3.919(7) 9_666
In2 Cs 4.084(7) 11_566
In2 Cs 4.084(7) .
Cs Cs 2.6850(7) 9_665
Cs Cs 2.6850(7) 9_666
Cs Au1 3.588(4) 11_666
Cs Au1 3.588(4) 2
Cs Au2 3.753(6) 12_666
Cs Au2 3.759(6) 9_665
Cs Au2 3.759(6) 4
Cs In1 3.809(3) 10_666
Cs In1 3.809(3) 3_554
Cs In2 3.919(7) 4_554
Cs In2 3.919(7) 9_666
